data_4111554
loop_
_publ_author_name
'Hong Yan'
'Bruce C. Noll'
'Thomas P. Fehlner'

_publ_section_title
;
 Cooperative Metal-Boron Interactions in the Reaction of
 nido-1,2-(Cp*RuH)2B3H7, Cp* = \h5-C5Me5, with HC\\tbCPh
;
_journal_name_full 'Journal of the American Chemical Society'
_journal_page_first 4831
_journal_page_last 4844
_journal_paper_doi 10.1021/ja042439n
_journal_volume 127
_journal_year 2005
_chemical_compound_source synthesized
_chemical_formula_moiety 'C36 H50 B2 Ru2, 0.5(C6 H14)'
_chemical_formula_sum 'C39 H57 B2 Ru2'
_chemical_formula_weight 749.61
_space_group_IT_number 14
_symmetry_cell_setting monoclinic
_symmetry_Int_Tables_number 14
_symmetry_space_group_name_Hall '-P 2ybc'
_symmetry_space_group_name_H-M 'P 1 21/c 1'
_atom_sites_solution_hydrogens geom
_atom_sites_solution_primary direct
_atom_sites_solution_secondary difmap
_audit_creation_method SHELXL-97
_cell_angle_alpha 90.00
_cell_angle_beta 110.362(1)
_cell_angle_gamma 90.00
_cell_formula_units_Z 4
_cell_length_a 16.8511(3)
_cell_length_b 10.4446(2)
_cell_length_c 22.1732(4)
_cell_measurement_reflns_used 5016
_cell_measurement_temperature 100(2)
_cell_measurement_theta_max 30.26
_cell_measurement_theta_min 2.34
_cell_volume 3658.69(12)
_computing_cell_refinement 'Bruker APEX2/SAINT'
_computing_data_collection 'Bruker APEX2'
_computing_data_reduction 'Bruker SAINT/SHELXTL'
_computing_molecular_graphics 'Bruker SHELXTL'
_computing_publication_material 'Bruker SHELXTL'
_computing_structure_refinement 'SHELXL-97 (Sheldrick, 1997)'
_computing_structure_solution 'SHELXS-97 (Sheldrick, 1990)'
_diffrn_ambient_temperature 100(2)
_diffrn_detector_area_resol_mean 8.33
_diffrn_measured_fraction_theta_full 0.999
_diffrn_measured_fraction_theta_max 0.999
_diffrn_measurement_device_type 'Bruker SMART APEX CCD area detector'
_diffrn_measurement_method '\f and \w scans'
_diffrn_radiation_monochromator graphite
_diffrn_radiation_probe x-ray
_diffrn_radiation_type MoK\a
_diffrn_radiation_wavelength 0.71073
_diffrn_reflns_av_R_equivalents 0.0607
_diffrn_reflns_av_sigmaI/netI 0.0658
_diffrn_reflns_limit_h_max 24
_diffrn_reflns_limit_h_min -23
_diffrn_reflns_limit_k_max 14
_diffrn_reflns_limit_k_min -14
_diffrn_reflns_limit_l_max 31
_diffrn_reflns_limit_l_min -31
_diffrn_reflns_number 48089
_diffrn_reflns_theta_full 30.51
_diffrn_reflns_theta_max 30.51
_diffrn_reflns_theta_min 1.93
_diffrn_source 'fine-focus sealed tube'
_diffrn_source_type 'Siemens KFFMO2K-90'
_exptl_absorpt_coefficient_mu 0.850
_exptl_absorpt_correction_T_max 0.9468
_exptl_absorpt_correction_T_min 0.9205
_exptl_absorpt_correction_type multi-scan
_exptl_absorpt_process_details 'Blessing, R. H. Acta Cryst. (1995) A51, 33-38.'
_exptl_crystal_colour 'clear gold'
_exptl_crystal_density_diffrn 1.361
_exptl_crystal_density_meas 0
_exptl_crystal_description parallelepiped
_exptl_crystal_F_000 1556
_exptl_crystal_size_max 0.10
_exptl_crystal_size_mid 0.08
_exptl_crystal_size_min 0.07
_refine_diff_density_max 0.605
_refine_diff_density_min -0.886
_refine_diff_density_rms 0.104
_refine_ls_extinction_method none
_refine_ls_goodness_of_fit_ref 1.030
_refine_ls_hydrogen_treatment mixed
_refine_ls_matrix_type full
_refine_ls_number_parameters 419
_refine_ls_number_reflns 11157
_refine_ls_number_restraints 0
_refine_ls_restrained_S_all 1.030
_refine_ls_R_factor_all 0.0576
_refine_ls_R_factor_gt 0.0339
_refine_ls_shift/su_max 0.001
_refine_ls_shift/su_mean 0.000
_refine_ls_structure_factor_coef Fsqd
_refine_ls_weighting_details 'calc w=1/[\s^2^(Fo^2^)+(0.0158P)^2^+0.7729P] where P=(Fo^2^+2Fc^2^)/3'
_refine_ls_weighting_scheme calc
_refine_ls_wR_factor_gt 0.0652
_refine_ls_wR_factor_ref 0.0707
_reflns_number_gt 8187
_reflns_number_total 11157
_reflns_threshold_expression >2sigma(I)
_cod_data_source_file ja042439nsi20041230_082001_6.cif
_cod_data_source_block bcn84
_cod_original_sg_symbol_H-M 'P 21/c'
_cod_database_code 4111554

loop_
_symmetry_equiv_pos_as_xyz
'x, y, z'
'-x, y+1/2, -z+1/2'
'-x, -y, -z'
'x, -y-1/2, z-1/2'

loop_
_atom_site_label
_atom_site_type_symbol
_atom_site_fract_x
_atom_site_fract_y
_atom_site_fract_z
_atom_site_U_iso_or_equiv
_atom_site_adp_type
_atom_site_occupancy
_atom_site_symmetry_multiplicity
_atom_site_calc_flag
_atom_site_refinement_flags
Ru1 Ru 0.237555(10) 0.110138(16) 0.107502(8) 0.01184(4) Uani 1 1 d .
Ru2 Ru 0.354538(10) 0.138910(17) 0.240055(8) 0.01376(5) Uani 1 1 d .
B1 B 0.25602(15) 0.2946(2) 0.17307(12) 0.0138(5) Uani 1 1 d .
B2 B 0.38609(15) 0.1371(2) 0.14433(12) 0.0159(5) Uani 1 1 d .
C1 C 0.10374(13) 0.0865(2) 0.04670(10) 0.0158(4) Uani 1 1 d .
C2 C 0.15600(13) 0.0827(2) 0.00717(10) 0.0159(4) Uani 1 1 d .
C3 C 0.21220(13) -0.0249(2) 0.02761(10) 0.0174(4) Uani 1 1 d .
C4 C 0.19423(14) -0.0878(2) 0.07917(11) 0.0182(4) Uani 1 1 d .
C5 C 0.12757(13) -0.0190(2) 0.09051(10) 0.0172(4) Uani 1 1 d .
C6 C 0.02880(13) 0.1715(2) 0.03887(12) 0.0231(5) Uani 1 1 d .
H6A H -0.0233 0.1207 0.0231 0.035 Uiso 1 1 calc R
H6B H 0.0267 0.2396 0.0080 0.035 Uiso 1 1 calc R
H6C H 0.0341 0.2096 0.0805 0.035 Uiso 1 1 calc R
C7 C 0.15010(14) 0.1679(2) -0.04810(11) 0.0216(5) Uani 1 1 d .
H7A H 0.2070 0.1954 -0.0450 0.032 Uiso 1 1 calc R
H7B H 0.1158 0.2432 -0.0472 0.032 Uiso 1 1 calc R
H7C H 0.1236 0.1213 -0.0885 0.032 Uiso 1 1 calc R
C8 C 0.27518(15) -0.0684(2) -0.00198(12) 0.0263(5) Uani 1 1 d .
H8A H 0.3243 -0.1062 0.0313 0.040 Uiso 1 1 calc R
H8B H 0.2935 0.0051 -0.0214 0.040 Uiso 1 1 calc R
H8C H 0.2489 -0.1325 -0.0352 0.040 Uiso 1 1 calc R
C9 C 0.23384(16) -0.2097(2) 0.11099(12) 0.0278(6) Uani 1 1 d .
H9A H 0.2282 -0.2160 0.1534 0.042 Uiso 1 1 calc R
H9B H 0.2939 -0.2104 0.1159 0.042 Uiso 1 1 calc R
H9C H 0.2053 -0.2826 0.0845 0.042 Uiso 1 1 calc R
C10 C 0.08235(15) -0.0580(2) 0.13520(12) 0.0271(5) Uani 1 1 d .
H10A H 0.0694 0.0183 0.1558 0.041 Uiso 1 1 calc R
H10B H 0.1185 -0.1157 0.1682 0.041 Uiso 1 1 calc R
H10C H 0.0296 -0.1020 0.1108 0.041 Uiso 1 1 calc R
C11 C 0.46160(13) 0.0598(2) 0.31637(10) 0.0192(5) Uani 1 1 d .
C12 C 0.42862(14) 0.1689(2) 0.33955(10) 0.0185(5) Uani 1 1 d .
C13 C 0.34299(14) 0.1398(2) 0.33467(10) 0.0210(5) Uani 1 1 d .
C14 C 0.32346(14) 0.0145(2) 0.30794(10) 0.0198(5) Uani 1 1 d .
C15 C 0.39660(14) -0.0353(2) 0.29663(10) 0.0191(5) Uani 1 1 d .
C16 C 0.54952(14) 0.0432(3) 0.31528(12) 0.0281(6) Uani 1 1 d .
H16A H 0.5829 -0.0089 0.3522 0.042 Uiso 1 1 calc R
H16B H 0.5762 0.1273 0.3176 0.042 Uiso 1 1 calc R
H16C H 0.5469 0.0003 0.2753 0.042 Uiso 1 1 calc R
C17 C 0.47640(17) 0.2882(2) 0.36800(12) 0.0304(6) Uani 1 1 d .
H17A H 0.5019 0.2786 0.4148 0.046 Uiso 1 1 calc R
H17B H 0.4375 0.3613 0.3579 0.046 Uiso 1 1 calc R
H17C H 0.5211 0.3028 0.3499 0.046 Uiso 1 1 calc R
C18 C 0.28837(17) 0.2209(3) 0.36014(12) 0.0312(6) Uani 1 1 d .
H18A H 0.2287 0.1996 0.3375 0.047 Uiso 1 1 calc R
H18B H 0.2978 0.3115 0.3533 0.047 Uiso 1 1 calc R
H18C H 0.3028 0.2047 0.4063 0.047 Uiso 1 1 calc R
C19 C 0.24239(15) -0.0581(3) 0.29772(12) 0.0288(6) Uani 1 1 d .
H19A H 0.2468 -0.1050 0.3370 0.043 Uiso 1 1 calc R
H19B H 0.2328 -0.1188 0.2622 0.043 Uiso 1 1 calc R
H19C H 0.1950 0.0022 0.2873 0.043 Uiso 1 1 calc R
C20 C 0.40693(16) -0.1668(2) 0.27303(12) 0.0276(5) Uani 1 1 d .
H20A H 0.4385 -0.1611 0.2434 0.041 Uiso 1 1 calc R
H20B H 0.3510 -0.2041 0.2506 0.041 Uiso 1 1 calc R
H20C H 0.4380 -0.2211 0.3097 0.041 Uiso 1 1 calc R
C21 C 0.33387(12) 0.2368(2) 0.09603(10) 0.0144(4) Uani 1 1 d .
H21 H 0.3403 0.2422 0.0529 0.017 Uiso 1 1 calc R
C22 C 0.27179(12) 0.31512(19) 0.10823(10) 0.0127(4) Uani 1 1 d .
C23 C 0.22760(12) 0.41108(19) 0.05762(10) 0.0135(4) Uani 1 1 d .
C24 C 0.14343(13) 0.4488(2) 0.04309(11) 0.0182(5) Uani 1 1 d .
H24 H 0.1118 0.4149 0.0675 0.022 Uiso 1 1 calc R
C25 C 0.10499(14) 0.5346(2) -0.00623(12) 0.0228(5) Uani 1 1 d .
H25 H 0.0472 0.5567 -0.0158 0.027 Uiso 1 1 calc R
C26 C 0.14962(15) 0.5884(2) -0.04166(12) 0.0252(5) Uani 1 1 d .
H26 H 0.1229 0.6461 -0.0758 0.030 Uiso 1 1 calc R
C27 C 0.23403(15) 0.5566(2) -0.02640(11) 0.0229(5) Uani 1 1 d .
H27 H 0.2660 0.5944 -0.0496 0.027 Uiso 1 1 calc R
C28 C 0.27224(14) 0.4700(2) 0.02234(10) 0.0179(5) Uani 1 1 d .
H28 H 0.3304 0.4500 0.0322 0.021 Uiso 1 1 calc R
C29 C 0.18781(13) 0.3670(2) 0.19645(10) 0.0161(4) Uani 1 1 d .
H29A H 0.1319 0.3635 0.1616 0.019 Uiso 1 1 calc R
H29B H 0.1829 0.3211 0.2341 0.019 Uiso 1 1 calc R
C30 C 0.21022(15) 0.5071(2) 0.21485(12) 0.0238(5) Uani 1 1 d .
H30A H 0.2663 0.5111 0.2496 0.029 Uiso 1 1 calc R
H30B H 0.2145 0.5536 0.1772 0.029 Uiso 1 1 calc R
C31 C 0.14539(16) 0.5728(2) 0.23732(13) 0.0258(5) Uani 1 1 d .
C32 C 0.15798(18) 0.5845(3) 0.30247(14) 0.0368(7) Uani 1 1 d .
H32 H 0.2093 0.5545 0.3333 0.044 Uiso 1 1 calc R
C33 C 0.0969(2) 0.6392(3) 0.32339(16) 0.0453(8) Uani 1 1 d .
H33 H 0.1061 0.6444 0.3681 0.054 Uiso 1 1 calc R
C34 C 0.0234(2) 0.6856(3) 0.27923(16) 0.0479(9) Uani 1 1 d .
H34 H -0.0177 0.7260 0.2933 0.057 Uiso 1 1 calc R
C35 C 0.0094(2) 0.6736(3) 0.21497(17) 0.0537(9) Uani 1 1 d .
H35 H -0.0420 0.7039 0.1844 0.064 Uiso 1 1 calc R
C36 C 0.07004(19) 0.6171(3) 0.19411(14) 0.0416(7) Uani 1 1 d .
H36 H 0.0593 0.6089 0.1493 0.050 Uiso 1 1 calc R
C1S C 0.43009(17) 0.7714(3) 0.93606(13) 0.0339(6) Uani 1 1 d .
H1S1 H 0.3806 0.7362 0.9021 0.051 Uiso 1 1 calc R
H1S2 H 0.4532 0.8428 0.9187 0.051 Uiso 1 1 calc R
H1S3 H 0.4133 0.8019 0.9717 0.051 Uiso 1 1 calc R
C2S C 0.49669(15) 0.6683(2) 0.96016(12) 0.0264(5) Uani 1 1 d .
H2S1 H 0.5466 0.7051 0.9940 0.032 Uiso 1 1 calc R
H2S2 H 0.5149 0.6407 0.9243 0.032 Uiso 1 1 calc R
C3S C 0.46660(14) 0.5512(2) 0.98739(11) 0.0250(5) Uani 1 1 d .
H3S1 H 0.4474 0.5791 1.0227 0.030 Uiso 1 1 calc R
H3S2 H 0.4172 0.5136 0.9533 0.030 Uiso 1 1 calc R
H1M H 0.3271(15) 0.296(2) 0.2209(12) 0.027(7) Uiso 1 1 d .
H2M H 0.4168(13) 0.188(2) 0.1980(11) 0.020(6) Uiso 1 1 d .
H1T H 0.2372(18) 0.155(3) 0.1795(15) 0.054(9) Uiso 1 1 d .
H2T H 0.3319(15) 0.047(2) 0.1650(12) 0.032(7) Uiso 1 1 d .
H2 H 0.4282(15) 0.074(2) 0.1337(12) 0.024(6) Uiso 1 1 d .

loop_
_atom_site_aniso_label
_atom_site_aniso_U_11
_atom_site_aniso_U_22
_atom_site_aniso_U_33
_atom_site_aniso_U_23
_atom_site_aniso_U_13
_atom_site_aniso_U_12
Ru1 0.01120(7) 0.01154(9) 0.01216(8) -0.00004(6) 0.00329(6) -0.00033(6)
Ru2 0.01350(8) 0.01505(9) 0.01160(8) 0.00147(6) 0.00293(6) 0.00079(6)
B1 0.0140(11) 0.0113(12) 0.0149(12) 0.0005(9) 0.0035(9) -0.0026(8)
B2 0.0131(10) 0.0155(13) 0.0197(12) 0.0006(10) 0.0064(10) 0.0019(9)
C1 0.0130(9) 0.0150(11) 0.0167(11) -0.0043(8) 0.0017(8) -0.0034(8)
C2 0.0166(10) 0.0152(11) 0.0129(10) -0.0017(8) 0.0013(8) -0.0023(8)
C3 0.0182(10) 0.0161(11) 0.0161(11) -0.0047(8) 0.0034(9) -0.0009(8)
C4 0.0205(10) 0.0140(11) 0.0173(11) -0.0016(8) 0.0032(9) -0.0032(8)
C5 0.0166(10) 0.0173(12) 0.0166(11) -0.0030(8) 0.0044(9) -0.0076(8)
C6 0.0136(10) 0.0263(13) 0.0261(13) -0.0079(10) 0.0029(9) -0.0015(9)
C7 0.0235(11) 0.0235(13) 0.0150(11) 0.0015(9) 0.0033(9) -0.0035(9)
C8 0.0239(12) 0.0309(14) 0.0244(13) -0.0101(10) 0.0086(10) 0.0024(10)
C9 0.0379(14) 0.0146(12) 0.0232(13) 0.0007(10) 0.0010(11) 0.0006(10)
C10 0.0271(12) 0.0315(14) 0.0221(13) -0.0027(10) 0.0079(10) -0.0129(10)
C11 0.0166(10) 0.0240(13) 0.0146(11) 0.0052(9) 0.0024(9) 0.0038(9)
C12 0.0226(11) 0.0190(12) 0.0103(10) 0.0028(8) 0.0009(9) -0.0016(9)
C13 0.0248(11) 0.0243(13) 0.0131(10) 0.0025(9) 0.0054(9) 0.0069(9)
C14 0.0197(11) 0.0247(13) 0.0140(11) 0.0050(9) 0.0048(9) -0.0014(9)
C15 0.0240(11) 0.0175(12) 0.0129(11) 0.0048(8) 0.0026(9) 0.0025(9)
C16 0.0188(11) 0.0362(15) 0.0272(14) 0.0115(11) 0.0055(10) 0.0072(10)
C17 0.0388(14) 0.0269(14) 0.0189(12) -0.0007(10) 0.0019(11) -0.0072(11)
C18 0.0398(15) 0.0384(16) 0.0181(13) 0.0035(11) 0.0133(12) 0.0128(12)
C19 0.0244(12) 0.0394(16) 0.0210(13) 0.0088(11) 0.0060(10) -0.0046(11)
C20 0.0374(14) 0.0211(13) 0.0231(13) 0.0038(10) 0.0091(11) 0.0057(10)
C21 0.0139(9) 0.0154(11) 0.0136(10) 0.0001(8) 0.0044(8) -0.0046(8)
C22 0.0111(9) 0.0112(10) 0.0151(10) -0.0002(8) 0.0037(8) -0.0029(7)
C23 0.0141(9) 0.0117(11) 0.0134(10) -0.0009(8) 0.0033(8) -0.0003(8)
C24 0.0175(10) 0.0146(11) 0.0230(12) 0.0030(9) 0.0075(9) -0.0011(8)
C25 0.0177(11) 0.0194(12) 0.0272(13) 0.0035(9) 0.0025(10) 0.0023(9)
C26 0.0254(12) 0.0236(13) 0.0225(12) 0.0103(10) 0.0032(10) 0.0049(10)
C27 0.0265(12) 0.0204(13) 0.0223(12) 0.0080(9) 0.0092(10) 0.0005(9)
C28 0.0167(10) 0.0185(12) 0.0183(11) 0.0026(9) 0.0060(9) -0.0005(8)
C29 0.0170(10) 0.0141(11) 0.0184(11) 0.0007(8) 0.0077(9) 0.0003(8)
C30 0.0286(12) 0.0174(12) 0.0306(14) -0.0041(10) 0.0170(11) -0.0003(9)
C31 0.0370(14) 0.0122(12) 0.0357(15) -0.0012(10) 0.0222(12) -0.0007(10)
C32 0.0414(16) 0.0330(16) 0.0400(17) -0.0125(13) 0.0191(14) 0.0011(12)
C33 0.062(2) 0.0379(18) 0.0484(19) -0.0105(14) 0.0343(17) 0.0054(15)
C34 0.069(2) 0.0301(17) 0.065(2) 0.0113(15) 0.050(2) 0.0203(15)
C35 0.058(2) 0.052(2) 0.064(2) 0.0319(17) 0.0378(19) 0.0349(17)
C36 0.0513(18) 0.0449(19) 0.0376(17) 0.0179(13) 0.0268(15) 0.0246(14)
C1S 0.0347(14) 0.0414(17) 0.0300(15) -0.0033(12) 0.0166(12) 0.0013(12)
C2S 0.0223(12) 0.0344(15) 0.0241(13) -0.0071(10) 0.0104(10) -0.0022(10)
C3S 0.0202(11) 0.0355(15) 0.0222(12) -0.0089(10) 0.0111(10) -0.0065(10)

loop_
_atom_type_symbol
_atom_type_description
_atom_type_scat_dispersion_real
_atom_type_scat_dispersion_imag
_atom_type_scat_source
C C 0.0033 0.0016 'International Tables Vol C Tables 4.2.6.8 and 6.1.1.4'
H H 0.0000 0.0000 'International Tables Vol C Tables 4.2.6.8 and 6.1.1.4'
B B 0.0013 0.0007 'International Tables Vol C Tables 4.2.6.8 and 6.1.1.4'
Ru Ru -1.2594 0.8363 'International Tables Vol C Tables 4.2.6.8 and 6.1.1.4'

loop_
_geom_angle_atom_site_label_1
_geom_angle_atom_site_label_2
_geom_angle_atom_site_label_3
_geom_angle
_geom_angle_site_symmetry_1
C21 Ru1 C3 103.92(8) .
C21 Ru1 C2 101.00(8) .
C3 Ru1 C2 38.34(8) .
C21 Ru1 C1 130.03(8) .
C3 Ru1 C1 64.01(8) .
C2 Ru1 C1 38.37(8) .
C21 Ru1 C4 136.18(8) .
C3 Ru1 C4 38.22(8) .
C2 Ru1 C4 63.89(8) .
C1 Ru1 C4 63.52(8) .
C21 Ru1 C5 164.53(8) .
C3 Ru1 C5 63.50(8) .
C2 Ru1 C5 63.59(8) .
C1 Ru1 C5 37.79(8) .
C4 Ru1 C5 37.64(8) .
C21 Ru1 C22 37.89(7) .
C3 Ru1 C22 127.29(8) .
C2 Ru1 C22 101.77(8) .
C1 Ru1 C22 108.75(8) .
C4 Ru1 C22 164.90(8) .
C5 Ru1 C22 142.14(8) .
C21 Ru1 B2 39.20(8) .
C3 Ru1 B2 103.97(8) .
C2 Ru1 B2 125.55(8) .
C1 Ru1 B2 163.85(8) .
C4 Ru1 B2 114.52(8) .
C5 Ru1 B2 148.60(8) .
C22 Ru1 B2 68.96(8) .
C21 Ru1 B1 68.48(8) .
C3 Ru1 B1 165.65(8) .
C2 Ru1 B1 129.23(8) .
C1 Ru1 B1 110.80(8) .
C4 Ru1 B1 153.59(8) .
C5 Ru1 B1 121.54(8) .
C22 Ru1 B1 39.75(8) .
B2 Ru1 B1 78.11(8) .
C21 Ru1 Ru2 77.65(5) .
C3 Ru1 Ru2 138.80(6) .
C2 Ru1 Ru2 176.65(6) .
C1 Ru1 Ru2 144.50(6) .
C4 Ru1 Ru2 114.94(6) .
C5 Ru1 Ru2 117.65(6) .
C22 Ru1 Ru2 79.10(5) .
B2 Ru1 Ru2 51.63(6) .
B1 Ru1 Ru2 53.26(6) .
C21 Ru1 H1T 101.2(10) .
C3 Ru1 H1T 153.2(10) .
C2 Ru1 H1T 143.2(10) .
C1 Ru1 H1T 105.9(10) .
C4 Ru1 H1T 115.1(10) .
C5 Ru1 H1T 93.0(10) .
C22 Ru1 H1T 79.1(10) .
B2 Ru1 H1T 89.5(10) .
B1 Ru1 H1T 39.4(10) .
Ru2 Ru1 H1T 40.1(10) .
C21 Ru1 H2T 78.0(8) .
C3 Ru1 H2T 102.4(8) .
C2 Ru1 H2T 140.0(8) .
C1 Ru1 H2T 149.9(8) .
C4 Ru1 H2T 89.0(8) .
C5 Ru1 H2T 112.5(8) .
C22 Ru1 H2T 100.8(8) .
B2 Ru1 H2T 39.0(8) .
B1 Ru1 H2T 88.2(8) .
Ru2 Ru1 H2T 36.8(8) .
H1T Ru1 H2T 73.6(13) .
C12 Ru2 C11 39.03(9) .
C12 Ru2 C13 38.98(8) .
C11 Ru2 C13 64.96(8) .
C12 Ru2 C15 64.83(8) .
C11 Ru2 C15 38.40(8) .
C13 Ru2 C15 64.47(8) .
C12 Ru2 C14 64.66(8) .
C11 Ru2 C14 64.43(8) .
C13 Ru2 C14 38.21(8) .
C15 Ru2 C14 38.43(8) .
C12 Ru2 B2 133.86(8) .
C11 Ru2 B2 108.23(8) .
C13 Ru2 B2 172.62(8) .
C15 Ru2 B2 112.34(9) .
C14 Ru2 B2 142.86(9) .
C12 Ru2 B1 124.09(8) .
C11 Ru2 B1 160.34(8) .
C13 Ru2 B1 108.42(8) .
C15 Ru2 B1 157.83(8) .
C14 Ru2 B1 122.89(8) .
B2 Ru2 B1 77.02(8) .
C12 Ru2 Ru1 173.62(6) .
C11 Ru2 Ru1 146.37(6) .
C13 Ru2 Ru1 135.55(6) .
C15 Ru2 Ru1 117.49(6) .
C14 Ru2 Ru1 113.02(6) .
B2 Ru2 Ru1 51.73(6) .
B1 Ru2 Ru1 51.44(6) .
C12 Ru2 H1M 97.2(8) .
C11 Ru2 H1M 129.7(8) .
C13 Ru2 H1M 97.3(8) .
C15 Ru2 H1M 160.7(8) .
C14 Ru2 H1M 129.0(8) .
B2 Ru2 H1M 84.9(8) .
B1 Ru2 H1M 30.8(8) .
Ru1 Ru2 H1M 79.7(8) .
C12 Ru2 H2M 105.6(8) .
C11 Ru2 H2M 92.2(8) .
C13 Ru2 H2M 143.6(8) .
C15 Ru2 H2M 115.2(8) .
C14 Ru2 H2M 153.5(8) .
B2 Ru2 H2M 30.4(8) .
B1 Ru2 H2M 83.4(7) .
Ru1 Ru2 H2M 79.0(8) .
H1M Ru2 H2M 75.1(11) .
C12 Ru2 H1T 140.7(8) .
C11 Ru2 H1T 158.5(8) .
C13 Ru2 H1T 104.6(8) .
C15 Ru2 H1T 120.6(8) .
C14 Ru2 H1T 95.5(8) .
B2 Ru2 H1T 82.8(8) .
B1 Ru2 H1T 38.5(8) .
Ru1 Ru2 H1T 32.9(8) .
H1M Ru2 H1T 68.4(11) .
H2M Ru2 H1T 105.3(11) .
C12 Ru2 H2T 150.2(8) .
C11 Ru2 H2T 111.2(8) .
C13 Ru2 H2T 144.5(8) .
C15 Ru2 H2T 90.5(8) .
C14 Ru2 H2T 106.8(8) .
B2 Ru2 H2T 39.1(8) .
B1 Ru2 H2T 85.0(8) .
Ru1 Ru2 H2T 35.4(8) .
H1M Ru2 H2T 108.7(11) .
H2M Ru2 H2T 68.6(11) .
H1T Ru2 H2T 65.5(11) .
C22 B1 C29 127.00(19) .
C22 B1 Ru1 64.88(11) .
C29 B1 Ru1 128.73(14) .
C22 B1 Ru2 110.81(14) .
C29 B1 Ru2 122.15(15) .
Ru1 B1 Ru2 75.30(7) .
C22 B1 H1M 110.3(10) .
C29 B1 H1M 107.0(10) .
Ru1 B1 H1M 113.6(11) .
Ru2 B1 H1M 42.8(11) .
C22 B1 H1T 109.1(11) .
C29 B1 H1T 103.2(11) .
Ru1 B1 H1T 44.3(11) .
Ru2 B1 H1T 54.3(11) .
H1M B1 H1T 95.7(15) .
C21 B2 Ru2 111.62(15) .
C21 B2 Ru1 63.77(11) .
Ru2 B2 Ru1 76.64(7) .
C21 B2 H2M 109.0(11) .
Ru2 B2 H2M 44.2(10) .
Ru1 B2 H2M 114.9(10) .
C21 B2 H2T 112.3(10) .
Ru2 B2 H2T 51.3(10) .
Ru1 B2 H2T 48.9(9) .
H2M B2 H2T 94.1(14) .
C21 B2 H2 122.5(13) .
Ru2 B2 H2 125.8(13) .
Ru1 B2 H2 124.1(13) .
H2M B2 H2 113.2(16) .
H2T B2 H2 101.8(16) .
C5 C1 C2 107.74(18) .
C5 C1 C6 124.0(2) .
C2 C1 C6 127.7(2) .
C5 C1 Ru1 71.64(12) .
C2 C1 Ru1 70.34(11) .
C6 C1 Ru1 130.12(15) .
C3 C2 C1 107.73(19) .
C3 C2 C7 125.1(2) .
C1 C2 C7 127.1(2) .
C3 C2 Ru1 70.74(12) .
C1 C2 Ru1 71.29(12) .
C7 C2 Ru1 126.60(15) .
C2 C3 C4 108.03(18) .
C2 C3 C8 126.0(2) .
C4 C3 C8 125.9(2) .
C2 C3 Ru1 70.92(12) .
C4 C3 Ru1 71.74(12) .
C8 C3 Ru1 125.55(15) .
C5 C4 C3 107.83(19) .
C5 C4 C9 126.5(2) .
C3 C4 C9 125.5(2) .
C5 C4 Ru1 71.43(12) .
C3 C4 Ru1 70.04(12) .
C9 C4 Ru1 127.83(15) .
C4 C5 C1 108.66(19) .
C4 C5 C10 126.2(2) .
C1 C5 C10 124.8(2) .
C4 C5 Ru1 70.93(12) .
C1 C5 Ru1 70.57(11) .
C10 C5 Ru1 129.75(15) .
C1 C6 H6A 109.5 .
C1 C6 H6B 109.5 .
H6A C6 H6B 109.5 .
C1 C6 H6C 109.5 .
H6A C6 H6C 109.5 .
H6B C6 H6C 109.5 .
C2 C7 H7A 109.5 .
C2 C7 H7B 109.5 .
H7A C7 H7B 109.5 .
C2 C7 H7C 109.5 .
H7A C7 H7C 109.5 .
H7B C7 H7C 109.5 .
C3 C8 H8A 109.5 .
C3 C8 H8B 109.5 .
H8A C8 H8B 109.5 .
C3 C8 H8C 109.5 .
H8A C8 H8C 109.5 .
H8B C8 H8C 109.5 .
C4 C9 H9A 109.5 .
C4 C9 H9B 109.5 .
H9A C9 H9B 109.5 .
C4 C9 H9C 109.5 .
H9A C9 H9C 109.5 .
H9B C9 H9C 109.5 .
C5 C10 H10A 109.5 .
C5 C10 H10B 109.5 .
H10A C10 H10B 109.5 .
C5 C10 H10C 109.5 .
H10A C10 H10C 109.5 .
H10B C10 H10C 109.5 .
C15 C11 C12 108.02(19) .
C15 C11 C16 124.8(2) .
C12 C11 C16 127.1(2) .
C15 C11 Ru2 71.58(12) .
C12 C11 Ru2 69.88(12) .
C16 C11 Ru2 126.24(16) .
C11 C12 C13 107.86(19) .
C11 C12 C17 126.3(2) .
C13 C12 C17 125.8(2) .
C11 C12 Ru2 71.10(12) .
C13 C12 Ru2 71.52(12) .
C17 C12 Ru2 126.11(16) .
C14 C13 C12 107.76(19) .
C14 C13 C18 126.3(2) .
C12 C13 C18 125.6(2) .
C14 C13 Ru2 71.36(12) .
C12 C13 Ru2 69.50(12) .
C18 C13 Ru2 129.72(16) .
C13 C14 C15 108.43(19) .
C13 C14 C19 126.1(2) .
C15 C14 C19 125.3(2) .
C13 C14 Ru2 70.43(12) .
C15 C14 Ru2 70.69(12) .
C19 C14 Ru2 128.07(16) .
C11 C15 C14 107.9(2) .
C11 C15 C20 124.9(2) .
C14 C15 C20 127.0(2) .
C11 C15 Ru2 70.02(12) .
C14 C15 Ru2 70.88(12) .
C20 C15 Ru2 128.01(16) .
C11 C16 H16A 109.5 .
C11 C16 H16B 109.5 .
H16A C16 H16B 109.5 .
C11 C16 H16C 109.5 .
H16A C16 H16C 109.5 .
H16B C16 H16C 109.5 .
C12 C17 H17A 109.5 .
C12 C17 H17B 109.5 .
H17A C17 H17B 109.5 .
C12 C17 H17C 109.5 .
H17A C17 H17C 109.5 .
H17B C17 H17C 109.5 .
C13 C18 H18A 109.5 .
C13 C18 H18B 109.5 .
H18A C18 H18B 109.5 .
C13 C18 H18C 109.5 .
H18A C18 H18C 109.5 .
H18B C18 H18C 109.5 .
C14 C19 H19A 109.5 .
C14 C19 H19B 109.5 .
H19A C19 H19B 109.5 .
C14 C19 H19C 109.5 .
H19A C19 H19C 109.5 .
H19B C19 H19C 109.5 .
C15 C20 H20A 109.5 .
C15 C20 H20B 109.5 .
H20A C20 H20B 109.5 .
C15 C20 H20C 109.5 .
H20A C20 H20C 109.5 .
H20B C20 H20C 109.5 .
C22 C21 B2 122.53(19) .
C22 C21 Ru1 72.57(11) .
B2 C21 Ru1 77.03(12) .
C22 C21 H21 118.6 .
B2 C21 H21 118.6 .
Ru1 C21 H21 118.6 .
C21 C22 C23 116.65(18) .
C21 C22 B1 117.78(18) .
C23 C22 B1 125.56(18) .
C21 C22 Ru1 69.55(11) .
C23 C22 Ru1 125.56(14) .
B1 C22 Ru1 75.38(12) .
C24 C23 C28 116.50(19) .
C24 C23 C22 124.21(18) .
C28 C23 C22 119.28(18) .
C25 C24 C23 121.4(2) .
C25 C24 H24 119.3 .
C23 C24 H24 119.3 .
C26 C25 C24 120.9(2) .
C26 C25 H25 119.6 .
C24 C25 H25 119.6 .
C25 C26 C27 118.7(2) .
C25 C26 H26 120.7 .
C27 C26 H26 120.7 .
C26 C27 C28 120.5(2) .
C26 C27 H27 119.8 .
C28 C27 H27 119.8 .
C27 C28 C23 121.9(2) .
C27 C28 H28 119.1 .
C23 C28 H28 119.1 .
C30 C29 B1 113.48(17) .
C30 C29 H29A 108.9 .
B1 C29 H29A 108.9 .
C30 C29 H29B 108.9 .
B1 C29 H29B 108.9 .
H29A C29 H29B 107.7 .
C31 C30 C29 112.44(18) .
C31 C30 H30A 109.1 .
C29 C30 H30A 109.1 .
C31 C30 H30B 109.1 .
C29 C30 H30B 109.1 .
H30A C30 H30B 107.8 .
C36 C31 C32 117.6(2) .
C36 C31 C30 121.3(2) .
C32 C31 C30 121.0(2) .
C33 C32 C31 121.3(3) .
C33 C32 H32 119.3 .
C31 C32 H32 119.3 .
C34 C33 C32 119.8(3) .
C34 C33 H33 120.1 .
C32 C33 H33 120.1 .
C35 C34 C33 119.7(3) .
C35 C34 H34 120.1 .
C33 C34 H34 120.1 .
C34 C35 C36 120.4(3) .
C34 C35 H35 119.8 .
C36 C35 H35 119.8 .
C31 C36 C35 121.1(3) .
C31 C36 H36 119.4 .
C35 C36 H36 119.4 .
C2S C1S H1S1 109.5 .
C2S C1S H1S2 109.5 .
H1S1 C1S H1S2 109.5 .
C2S C1S H1S3 109.5 .
H1S1 C1S H1S3 109.5 .
H1S2 C1S H1S3 109.5 .
C1S C2S C3S 113.7(2) .
C1S C2S H2S1 108.8 .
C3S C2S H2S1 108.8 .
C1S C2S H2S2 108.8 .
C3S C2S H2S2 108.8 .
H2S1 C2S H2S2 107.7 .
C3S C3S C2S 114.0(2) 3_667
C3S C3S H3S1 108.8 3_667
C2S C3S H3S1 108.8 .
C3S C3S H3S2 108.8 3_667
C2S C3S H3S2 108.8 .
H3S1 C3S H3S2 107.7 .

loop_
_geom_bond_atom_site_label_1
_geom_bond_atom_site_label_2
_geom_bond_distance
_geom_bond_site_symmetry_2
Ru1 C21 2.176(2) .
Ru1 C3 2.187(2) .
Ru1 C2 2.189(2) .
Ru1 C1 2.202(2) .
Ru1 C4 2.209(2) .
Ru1 C5 2.216(2) .
Ru1 C22 2.216(2) .
Ru1 B2 2.364(2) .
Ru1 B1 2.368(2) .
Ru1 Ru2 2.9296(2) .
Ru1 H1T 1.66(3) .
Ru1 H2T 1.78(2) .
Ru2 C12 2.146(2) .
Ru2 C11 2.163(2) .
Ru2 C13 2.173(2) .
Ru2 C15 2.183(2) .
Ru2 C14 2.186(2) .
Ru2 B2 2.361(3) .
Ru2 B1 2.427(2) .
Ru2 H1M 1.72(2) .
Ru2 H2M 1.71(2) .
Ru2 H1T 1.97(3) .
Ru2 H2T 1.84(2) .
B1 C22 1.565(3) .
B1 C29 1.605(3) .
B1 H1M 1.29(2) .
B1 H1T 1.51(3) .
B2 C21 1.533(3) .
B2 H2M 1.24(2) .
B2 H2T 1.49(2) .
B2 H2 1.06(2) .
C1 C5 1.431(3) .
C1 C2 1.443(3) .
C1 C6 1.504(3) .
C2 C3 1.437(3) .
C2 C7 1.490(3) .
C3 C4 1.439(3) .
C3 C8 1.499(3) .
C4 C5 1.427(3) .
C4 C9 1.496(3) .
C5 C10 1.501(3) .
C6 H6A 0.9800 .
C6 H6B 0.9800 .
C6 H6C 0.9800 .
C7 H7A 0.9800 .
C7 H7B 0.9800 .
C7 H7C 0.9800 .
C8 H8A 0.9800 .
C8 H8B 0.9800 .
C8 H8C 0.9800 .
C9 H9A 0.9800 .
C9 H9B 0.9800 .
C9 H9C 0.9800 .
C10 H10A 0.9800 .
C10 H10B 0.9800 .
C10 H10C 0.9800 .
C11 C15 1.429(3) .
C11 C12 1.439(3) .
C11 C16 1.500(3) .
C12 C13 1.442(3) .
C12 C17 1.498(3) .
C13 C14 1.427(3) .
C13 C18 1.499(3) .
C14 C15 1.438(3) .
C14 C19 1.509(3) .
C15 C20 1.502(3) .
C16 H16A 0.9800 .
C16 H16B 0.9800 .
C16 H16C 0.9800 .
C17 H17A 0.9800 .
C17 H17B 0.9800 .
C17 H17C 0.9800 .
C18 H18A 0.9800 .
C18 H18B 0.9800 .
C18 H18C 0.9800 .
C19 H19A 0.9800 .
C19 H19B 0.9800 .
C19 H19C 0.9800 .
C20 H20A 0.9800 .
C20 H20B 0.9800 .
C20 H20C 0.9800 .
C21 C22 1.426(3) .
C21 H21 1.0000 .
C22 C23 1.496(3) .
C23 C24 1.397(3) .
C23 C28 1.402(3) .
C24 C25 1.388(3) .
C24 H24 0.9500 .
C25 C26 1.382(3) .
C25 H25 0.9500 .
C26 C27 1.383(3) .
C26 H26 0.9500 .
C27 C28 1.384(3) .
C27 H27 0.9500 .
C28 H28 0.9500 .
C29 C30 1.531(3) .
C29 H29A 0.9900 .
C29 H29B 0.9900 .
C30 C31 1.514(3) .
C30 H30A 0.9900 .
C30 H30B 0.9900 .
C31 C36 1.378(4) .
C31 C32 1.390(4) .
C32 C33 1.390(4) .
C32 H32 0.9500 .
C33 C34 1.374(4) .
C33 H33 0.9500 .
C34 C35 1.367(4) .
C34 H34 0.9500 .
C35 C36 1.391(4) .
C35 H35 0.9500 .
C36 H36 0.9500 .
C1S C2S 1.512(3) .
C1S H1S1 0.9800 .
C1S H1S2 0.9800 .
C1S H1S3 0.9800 .
C2S C3S 1.527(3) .
C2S H2S1 0.9900 .
C2S H2S2 0.9900 .
C3S C3S 1.512(5) 3_667
C3S H3S1 0.9900 .
C3S H3S2 0.9900 .
